data_1537090
loop_
_publ_author_name
'Kruegermann, I.'
'Wickleder, M.S.'

_publ_section_title
;
 Synthesis and crystal structures of Er2 (Se O3)3 and Dy3 (Se O3)4 F
;
_journal_name_full 'Journal of Solid State Chemistry'
_journal_page_first 113
_journal_page_last 118
_journal_volume 167
_journal_year 2002
_chemical_formula_sum 'Dy3 F O12 Se4'
_chemical_name_systematic 'Dy3 (Se O3)4 F'
_space_group_IT_number 186
_symmetry_space_group_name_Hall 'P 6c -2c'
_symmetry_space_group_name_H-M 'P 63 m c'
_cell_angle_alpha 90
_cell_angle_beta 90
_cell_angle_gamma 120
_cell_formula_units_Z 2
_cell_length_a 10.3596
_cell_length_b 10.3596
_cell_length_c 6.8647
_cell_volume 638.026
_citation_journal_id_ASTM JSSCBI
_cod_data_source_file Kruegermann_JSSCBI_2002_134.cif
_cod_data_source_block Dy3F1O12Se4
_cod_original_cell_volume 638.0257
_cod_original_formula_sum 'Dy3 F1 O12 Se4'
_cod_database_code 1537090

loop_
_symmetry_equiv_pos_as_xyz
x,y,z
x-y,x,z+1/2
-y,x-y,z
-x,-y,z+1/2
-x+y,-x,z
y,-x+y,z+1/2
y,x,z+1/2
-x+y,y,z
-x,-x+y,z+1/2
-y,-x,z
x-y,-y,z+1/2
x,x-y,z

loop_
_atom_site_label
_atom_site_type_symbol
_atom_site_fract_x
_atom_site_fract_y
_atom_site_fract_z
_atom_site_occupancy
_atom_site_U_iso_or_equiv
Se2 Se+4 0.15449 0.30888 0.0842 1 0.0
O2 O-2 0.4191 0.5809 0.6422 1 0.0
F1 F-1 0.3333 0.6667 0.2713 1 0.0
Se1 Se+4 0.3333 0.6667 0.7531 1 0.0
Dy1 Dy+3 0.07482 0.53741 0.31813 1 0.0
O3 O-2 0.3347 0.4168 0.0132 1 0.0
O1 O-2 0.1814 0.3628 0.3217 1 0.0
